data_7114671
loop_
_publ_author_name
'Pietschnig, Rudolf'
'Merz, Klaus'

_publ_section_title
;
 The first polymer with a fluorosilicate backbone and a non-polar shell
;
_journal_issue 13
_journal_name_full 'Chemical Communications'
_journal_page_first 1210
_journal_paper_doi 10.1039/b102853g
_journal_year 2001
_chemical_formula_sum 'C25.5 H28 F4 K O0.5 Si'
_chemical_formula_weight 485.67
_chemical_name_systematic
; 
? 
;
_space_group_IT_number 15
_symmetry_cell_setting monoclinic
_symmetry_space_group_name_Hall '-C 2yc'
_symmetry_space_group_name_H-M 'C 1 2/c 1'
_atom_sites_solution_hydrogens geom
_atom_sites_solution_primary direct
_atom_sites_solution_secondary difmap
_audit_creation_method SHELXL-97
_cell_angle_alpha 90.00
_cell_angle_beta 111.50(4)
_cell_angle_gamma 90.00
_cell_formula_units_Z 8
_cell_length_a 27.63(2)
_cell_length_b 11.432(12)
_cell_length_c 17.03(2)
_cell_measurement_reflns_used 79
_cell_measurement_temperature 203(2)
_cell_measurement_theta_max 19.28
_cell_measurement_theta_min 3.26
_cell_volume 5005(9)
_computing_cell_refinement SMART
_computing_data_reduction SAINT
_computing_molecular_graphics 'BRUKER axs SHELXTL-PLUS'
_computing_publication_material SHELXL-97
_computing_structure_refinement 'SHELXL-97 (Sheldrick, 1997)'
_computing_structure_solution 'SHELXS-97 (Sheldrick, 1990)'
_diffrn_ambient_temperature 203(2)
_diffrn_measured_fraction_theta_full 0.469
_diffrn_measured_fraction_theta_max 0.469
_diffrn_measurement_device_type 'Bruker axs CCD 1000'
_diffrn_measurement_method omega-scan
_diffrn_radiation_monochromator graphite
_diffrn_radiation_source 'fine-focus sealed tube'
_diffrn_radiation_type MoK\a
_diffrn_radiation_wavelength 0.71073
_diffrn_reflns_av_R_equivalents 0.1068
_diffrn_reflns_av_sigmaI/netI 0.1167
_diffrn_reflns_limit_h_max 32
_diffrn_reflns_limit_h_min -28
_diffrn_reflns_limit_k_max 13
_diffrn_reflns_limit_k_min -13
_diffrn_reflns_limit_l_max 20
_diffrn_reflns_limit_l_min -18
_diffrn_reflns_number 12812
_diffrn_reflns_theta_full 25.12
_diffrn_reflns_theta_max 25.12
_diffrn_reflns_theta_min 1.58
_exptl_absorpt_coefficient_mu 0.303
_exptl_absorpt_correction_T_max 1.000000
_exptl_absorpt_correction_T_min 0.679979
_exptl_absorpt_correction_type empirical
_exptl_crystal_density_diffrn 1.289
_exptl_crystal_density_method 'not measured'
_exptl_crystal_F_000 2032
_exptl_crystal_size_max 0.1
_exptl_crystal_size_mid 0.2
_exptl_crystal_size_min 0.1
_refine_diff_density_max 0.340
_refine_diff_density_min -0.350
_refine_diff_density_rms 0.061
_refine_ls_extinction_method none
_refine_ls_goodness_of_fit_ref 0.914
_refine_ls_hydrogen_treatment mixed
_refine_ls_matrix_type full
_refine_ls_number_parameters 292
_refine_ls_number_reflns 4431
_refine_ls_number_restraints 0
_refine_ls_restrained_S_all 0.914
_refine_ls_R_factor_all 0.1281
_refine_ls_R_factor_gt 0.0557
_refine_ls_shift/su_max 0.024
_refine_ls_shift/su_mean 0.002
_refine_ls_structure_factor_coef Fsqd
_refine_ls_weighting_details 'w=1/[\s^2^(Fo^2^)+(0.0584P)^2^+0.0000P] where P=(Fo^2^+2Fc^2^)/3'
_refine_ls_weighting_scheme calc
_refine_ls_wR_factor_gt 0.1142
_refine_ls_wR_factor_ref 0.1388
_reflns_number_gt 2282
_reflns_number_total 4431
_reflns_threshold_expression '>2sigma(I) computing_data_collection SMART'
_cod_data_source_file b102853g.txt
_cod_data_source_block md500b1
_cod_depositor_comments
;
The following automatic conversions were performed:

'_refine_ls_weighting_scheme' value 'calc
w=1/[\s^2^(Fo^2^)+(0.0584P)^2^+0.0000P] where P=(Fo^2^+2Fc^2^)/3' was
changed to 'calc'. New tag '_refine_ls_weighting_details' was
created. The value of the new tag was set to
'w=1/[\s^2^(Fo^2^)+(0.0584P)^2^+0.0000P] where P=(Fo^2^+2Fc^2^)/3'.

Automatic conversion script
Id: cif_fix_values 3143 2015-03-26 13:38:13Z robertas 
;
_cod_original_cell_volume 5005(10)
_cod_original_sg_symbol_H-M C2/c
_cod_original_formula_sum 'C25.50 H28 F4 K O0.50 Si'
_cod_database_code 7114671

loop_
_symmetry_equiv_pos_as_xyz
'x, y, z'
'-x, y, -z+1/2'
'x+1/2, y+1/2, z'
'-x+1/2, y+1/2, -z+1/2'
'-x, -y, -z'
'x, -y, z-1/2'
'-x+1/2, -y+1/2, -z'
'x+1/2, -y+1/2, z-1/2'

loop_
_atom_site_label
_atom_site_type_symbol
_atom_site_fract_x
_atom_site_fract_y
_atom_site_fract_z
_atom_site_U_iso_or_equiv
_atom_site_adp_type
_atom_site_occupancy
_atom_site_calc_flag
_atom_site_refinement_flags
K1 K -0.2500 0.2500 0.0000 0.0556(4) Uani 1 d S
Si1 Si -0.13647(4) 0.16595(9) 0.17312(6) 0.0359(3) Uani 1 d .
F1 F -0.08038(8) 0.09856(17) 0.18572(12) 0.0424(6) Uani 1 d .
C1 C -0.15351(15) 0.0548(3) 0.2410(2) 0.0340(9) Uani 1 d .
K2 K 0.0000 0.24728(11) 0.2500 0.0460(4) Uani 1 d S
F2 F -0.19254(8) 0.23907(17) 0.15764(12) 0.0419(5) Uani 1 d .
C2 C -0.19594(15) -0.0229(3) 0.2069(2) 0.0363(9) Uani 1 d .
F3 F -0.15399(8) 0.15542(19) 0.07128(12) 0.0472(6) Uani 1 d .
C3 C -0.20933(16) -0.0994(3) 0.2593(3) 0.0490(11) Uani 1 d .
H3A H -0.2368 -0.1525 0.2356 0.059 Uiso 1 calc R
F4 F -0.10430(8) 0.28565(18) 0.20877(13) 0.0485(6) Uani 1 d .
C4 C -0.18284(18) -0.0984(4) 0.3452(3) 0.0524(12) Uani 1 d .
H4A H -0.1932 -0.1478 0.3803 0.063 Uiso 1 calc R
C5 C -0.14121(17) -0.0248(4) 0.3792(2) 0.0452(11) Uani 1 d .
H5A H -0.1228 -0.0252 0.4378 0.054 Uiso 1 calc R
C6 C -0.12579(15) 0.0503(3) 0.3288(2) 0.0358(9) Uani 1 d .
C7 C -0.22744(16) -0.0285(3) 0.1145(2) 0.0373(10) Uani 1 d .
C8 C -0.20867(17) -0.0863(3) 0.0588(3) 0.0449(10) Uani 1 d .
C9 C -0.2401(2) -0.0904(4) -0.0271(3) 0.0528(12) Uani 1 d .
H9A H -0.2273 -0.1278 -0.0647 0.063 Uiso 1 calc R
C10 C -0.28887(19) -0.0417(4) -0.0581(2) 0.0487(11) Uani 1 d .
C11 C -0.30701(17) 0.0141(3) -0.0023(2) 0.0441(11) Uani 1 d .
H11A H -0.3452 0.0179 -0.0186 0.053 Uiso 1 calc R
C12 C -0.27739(16) 0.0204(3) 0.0834(2) 0.0377(10) Uani 1 d .
C13 C -0.15560(18) -0.1422(4) 0.0891(3) 0.0596(12) Uani 1 d .
H13A H -0.1495 -0.1770 0.0416 0.089 Uiso 1 calc R
H13B H -0.1538 -0.2024 0.1302 0.089 Uiso 1 calc R
H13C H -0.1293 -0.0833 0.1150 0.089 Uiso 1 calc R
C14 C -0.3210(2) -0.0459(4) -0.1520(3) 0.0731(15) Uani 1 d .
H14A H -0.3319 -0.1258 -0.1684 0.110 Uiso 1 calc R
H14B H -0.3002 -0.0180 -0.1833 0.110 Uiso 1 calc R
H14C H -0.3515 0.0034 -0.1642 0.110 Uiso 1 calc R
C15 C -0.29890(16) 0.0818(4) 0.1414(2) 0.0486(11) Uani 1 d .
H15A H -0.3098 0.0243 0.1734 0.073 Uiso 1 calc R
H15B H -0.3285 0.1291 0.1084 0.073 Uiso 1 calc R
H15C H -0.2723 0.1316 0.1799 0.073 Uiso 1 calc R
C16 C -0.07813(15) 0.1238(3) 0.3715(2) 0.0348(9) Uani 1 d .
C17 C -0.02861(16) 0.0764(3) 0.3885(2) 0.0374(10) Uani 1 d .
C18 C 0.01527(16) 0.1439(4) 0.4306(2) 0.0460(11) Uani 1 d .
H18A H 0.0481 0.1015 0.4607 0.055 Uiso 1 calc R
C19 C 0.01124(18) 0.2572(4) 0.4571(3) 0.0532(11) Uani 1 d .
C20 C -0.03805(19) 0.3019(4) 0.4398(2) 0.0499(11) Uani 1 d .
H20A H -0.0413 0.3787 0.4569 0.060 Uiso 1 calc R
C21 C -0.08293(16) 0.2382(3) 0.3982(2) 0.0401(10) Uani 1 d .
C22 C -0.02156(17) -0.0446(3) 0.3610(2) 0.0477(11) Uani 1 d .
H22A H -0.0289 -0.1011 0.3976 0.072 Uiso 1 calc R
H22B H 0.0140 -0.0543 0.3643 0.072 Uiso 1 calc R
H22C H -0.0452 -0.0567 0.3033 0.072 Uiso 1 calc R
C23 C 0.0593(2) 0.3278(5) 0.5024(3) 0.0845(17) Uani 1 d .
H23A H 0.0645 0.3333 0.5617 0.127 Uiso 1 calc R
H23B H 0.0553 0.4057 0.4782 0.127 Uiso 1 calc R
H23C H 0.0892 0.2900 0.4964 0.127 Uiso 1 calc R
C24 C -0.13549(17) 0.2917(4) 0.3818(3) 0.0589(12) Uani 1 d .
H24A H -0.1311 0.3704 0.4047 0.088 Uiso 1 calc R
H24B H -0.1542 0.2447 0.4088 0.088 Uiso 1 calc R
H24C H -0.1550 0.2944 0.3215 0.088 Uiso 1 calc R
O1 O 0.0000 0.4780(5) 0.2500 0.174(4) Uani 1 d S
C25 C 0.0000 0.5747(9) 0.2500 0.117(4) Uani 1 d S
C26 C 0.0153(8) 0.6470(11) 0.3226(7) 0.373(12) Uani 1 d .
H26A H 0.0327 0.6000 0.3724 0.560 Uiso 1 calc R
H26B H -0.0152 0.6835 0.3274 0.560 Uiso 1 calc R
H26C H 0.0389 0.7070 0.3178 0.560 Uiso 1 calc R

loop_
_atom_site_aniso_label
_atom_site_aniso_U_11
_atom_site_aniso_U_22
_atom_site_aniso_U_33
_atom_site_aniso_U_23
_atom_site_aniso_U_13
_atom_site_aniso_U_12
K1 0.0404(8) 0.0623(9) 0.0500(8) 0.0250(7) -0.0002(6) -0.0080(7)
Si1 0.0327(6) 0.0394(6) 0.0326(6) 0.0062(5) 0.0083(5) -0.0029(5)
F1 0.0349(13) 0.0507(13) 0.0428(12) 0.0068(11) 0.0158(10) 0.0026(11)
C1 0.034(2) 0.033(2) 0.034(2) 0.0043(17) 0.0106(18) 0.0055(18)
K2 0.0360(7) 0.0473(8) 0.0468(8) 0.000 0.0061(6) 0.000
F2 0.0356(12) 0.0427(12) 0.0437(12) 0.0098(10) 0.0103(10) 0.0049(11)
C2 0.037(2) 0.032(2) 0.038(2) 0.0047(18) 0.012(2) 0.0002(19)
F3 0.0469(14) 0.0599(14) 0.0320(12) 0.0045(11) 0.0111(10) -0.0029(12)
C3 0.048(3) 0.043(2) 0.052(3) 0.005(2) 0.014(2) -0.012(2)
F4 0.0415(14) 0.0419(12) 0.0540(14) 0.0083(11) 0.0081(11) -0.0045(11)
C4 0.063(3) 0.047(3) 0.053(3) 0.017(2) 0.028(3) -0.008(2)
C5 0.049(3) 0.052(3) 0.032(2) 0.011(2) 0.011(2) 0.002(2)
C6 0.035(2) 0.036(2) 0.034(2) 0.0045(18) 0.0092(19) 0.0080(19)
C7 0.042(3) 0.032(2) 0.039(2) 0.0014(18) 0.017(2) -0.008(2)
C8 0.049(3) 0.038(2) 0.049(3) 0.002(2) 0.020(2) -0.004(2)
C9 0.074(4) 0.047(3) 0.046(3) -0.008(2) 0.032(3) -0.008(3)
C10 0.062(3) 0.044(3) 0.036(2) -0.002(2) 0.012(2) -0.013(2)
C11 0.040(3) 0.043(2) 0.045(3) 0.001(2) 0.010(2) -0.014(2)
C12 0.042(3) 0.033(2) 0.037(2) 0.0023(18) 0.013(2) -0.008(2)
C13 0.062(3) 0.052(3) 0.069(3) -0.009(2) 0.029(3) 0.005(3)
C14 0.096(4) 0.073(3) 0.041(3) -0.001(3) 0.014(3) -0.007(3)
C15 0.040(3) 0.057(3) 0.046(3) -0.004(2) 0.013(2) -0.003(2)
C16 0.038(2) 0.038(2) 0.025(2) 0.0060(17) 0.0079(18) 0.0040(19)
C17 0.042(3) 0.043(2) 0.024(2) 0.0047(18) 0.0092(18) 0.007(2)
C18 0.036(2) 0.059(3) 0.034(2) 0.013(2) 0.0028(19) 0.008(2)
C19 0.048(3) 0.064(3) 0.043(3) -0.002(2) 0.011(2) -0.008(3)
C20 0.063(3) 0.039(2) 0.048(3) -0.010(2) 0.021(2) -0.003(2)
C21 0.047(3) 0.039(2) 0.035(2) 0.0033(19) 0.015(2) 0.007(2)
C22 0.048(3) 0.054(3) 0.041(2) 0.007(2) 0.016(2) 0.013(2)
C23 0.064(4) 0.096(4) 0.077(4) -0.012(3) 0.007(3) -0.023(3)
C24 0.057(3) 0.055(3) 0.063(3) 0.003(2) 0.020(2) 0.017(2)
O1 0.169(8) 0.042(3) 0.353(13) 0.000 0.146(8) 0.000
C25 0.177(11) 0.065(6) 0.131(9) 0.000 0.083(8) 0.000
C26 0.69(4) 0.244(14) 0.179(11) -0.066(10) 0.147(17) 0.141(18)

loop_
_atom_type_symbol
_atom_type_description
_atom_type_scat_dispersion_real
_atom_type_scat_dispersion_imag
_atom_type_scat_source
C C 0.0033 0.0016 'International Tables Vol C Tables 4.2.6.8 and 6.1.1.4'
H H 0.0000 0.0000 'International Tables Vol C Tables 4.2.6.8 and 6.1.1.4'
F F 0.0171 0.0103 'International Tables Vol C Tables 4.2.6.8 and 6.1.1.4'
Si Si 0.0817 0.0704 'International Tables Vol C Tables 4.2.6.8 and 6.1.1.4'
K K 0.2009 0.2494 'International Tables Vol C Tables 4.2.6.8 and 6.1.1.4'
O O 0.0106 0.0060 'International Tables Vol C Tables 4.2.6.8 and 6.1.1.4'

loop_
_geom_angle_atom_site_label_1
_geom_angle_atom_site_label_2
_geom_angle_atom_site_label_3
_geom_angle
_geom_angle_site_symmetry_1
_geom_angle_site_symmetry_3
F2 K1 F2 180.0 7_455 .
F2 K1 F3 128.04(7) 7_455 .
F2 K1 F3 51.96(7) . .
F2 K1 F3 51.96(7) 7_455 7_455
F2 K1 F3 128.04(7) . 7_455
F3 K1 F3 180.0 . 7_455
F2 K1 C11 94.99(9) 7_455 7_455
F2 K1 C11 85.01(9) . 7_455
F3 K1 C11 86.12(11) . 7_455
F3 K1 C11 93.88(11) 7_455 7_455
F2 K1 C11 85.01(9) 7_455 .
F2 K1 C11 94.99(9) . .
F3 K1 C11 93.88(11) . .
F3 K1 C11 86.12(11) 7_455 .
C11 K1 C11 180.0 7_455 .
F2 K1 C12 69.70(10) 7_455 7_455
F2 K1 C12 110.30(10) . 7_455
F3 K1 C12 100.04(10) . 7_455
F3 K1 C12 79.96(10) 7_455 7_455
C11 K1 C12 25.37(10) 7_455 7_455
C11 K1 C12 154.63(10) . 7_455
F2 K1 C12 110.30(10) 7_455 .
F2 K1 C12 69.70(10) . .
F3 K1 C12 79.96(10) . .
F3 K1 C12 100.04(10) 7_455 .
C11 K1 C12 154.63(10) 7_455 .
C11 K1 C12 25.37(10) . .
C12 K1 C12 179.998(1) 7_455 .
F2 K1 C10 104.73(8) 7_455 7_455
F2 K1 C10 75.27(8) . 7_455
F3 K1 C10 95.99(11) . 7_455
F3 K1 C10 84.01(11) 7_455 7_455
C11 K1 C10 22.90(10) 7_455 7_455
C11 K1 C10 157.10(10) . 7_455
C12 K1 C10 41.74(11) 7_455 7_455
C12 K1 C10 138.26(11) . 7_455
F2 K1 C10 75.27(8) 7_455 .
F2 K1 C10 104.73(8) . .
F3 K1 C10 84.02(11) . .
F3 K1 C10 95.98(11) 7_455 .
C11 K1 C10 157.11(10) 7_455 .
C11 K1 C10 22.90(10) . .
C12 K1 C10 138.26(11) 7_455 .
C12 K1 C10 41.74(11) . .
C10 K1 C10 180.0 7_455 .
F2 K1 Si1 153.72(5) 7_455 .
F2 K1 Si1 26.28(5) . .
F3 K1 Si1 25.74(5) . .
F3 K1 Si1 154.26(5) 7_455 .
C11 K1 Si1 86.29(9) 7_455 .
C11 K1 Si1 93.71(9) . .
C12 K1 Si1 107.99(9) 7_455 .
C12 K1 Si1 72.01(9) . .
C10 K1 Si1 86.43(9) 7_455 .
C10 K1 Si1 93.57(9) . .
F2 K1 Si1 26.28(5) 7_455 7_455
F2 K1 Si1 153.72(5) . 7_455
F3 K1 Si1 154.27(5) . 7_455
F3 K1 Si1 25.74(5) 7_455 7_455
C11 K1 Si1 93.71(9) 7_455 7_455
C11 K1 Si1 86.29(9) . 7_455
C12 K1 Si1 72.01(9) 7_455 7_455
C12 K1 Si1 107.99(9) . 7_455
C10 K1 Si1 93.57(9) 7_455 7_455
C10 K1 Si1 86.43(9) . 7_455
Si1 K1 Si1 180.0 . 7_455
F4 Si1 F3 111.69(12) . .
F4 Si1 F1 89.19(13) . .
F3 Si1 F1 90.14(12) . .
F4 Si1 F2 89.20(13) . .
F3 Si1 F2 88.44(12) . .
F1 Si1 F2 177.30(11) . .
F4 Si1 C1 124.24(16) . .
F3 Si1 C1 124.03(16) . .
F1 Si1 C1 92.22(15) . .
F2 Si1 C1 90.48(15) . .
F4 Si1 K1 106.11(10) . .
F3 Si1 K1 46.27(10) . .
F1 Si1 K1 136.40(10) . .
F2 Si1 K1 42.27(9) . .
C1 Si1 K1 110.29(14) . .
F4 Si1 K2 45.20(8) . .
F3 Si1 K2 105.52(10) . .
F1 Si1 K2 44.00(9) . .
F2 Si1 K2 134.39(10) . .
C1 Si1 K2 114.22(13) . .
K1 Si1 K2 135.47(5) . .
Si1 F1 K2 110.42(13) . .
C6 C1 C2 117.4(3) . .
C6 C1 Si1 120.9(3) . .
C2 C1 Si1 121.7(3) . .
O1 K2 F1 129.19(6) . 2
O1 K2 F1 129.19(6) . .
F1 K2 F1 101.61(12) 2 .
O1 K2 F4 80.79(5) . 2
F1 K2 F4 50.44(8) 2 2
F1 K2 F4 147.06(8) . 2
O1 K2 F4 80.79(5) . .
F1 K2 F4 147.06(8) 2 .
F1 K2 F4 50.44(8) . .
F4 K2 F4 161.57(10) 2 .
O1 K2 C18 111.85(9) . 2
F1 K2 C18 87.46(11) 2 2
F1 K2 C18 64.78(10) . 2
F4 K2 C18 93.53(9) 2 2
F4 K2 C18 93.30(9) . 2
O1 K2 C18 111.85(9) . .
F1 K2 C18 64.78(10) 2 .
F1 K2 C18 87.46(11) . .
F4 K2 C18 93.30(9) 2 .
F4 K2 C18 93.53(9) . .
C18 K2 C18 136.30(18) 2 .
O1 K2 C17 125.40(8) . 2
F1 K2 C17 63.16(10) 2 2
F1 K2 C17 73.70(10) . 2
F4 K2 C17 77.17(9) 2 2
F4 K2 C17 114.06(9) . 2
C18 K2 C17 24.33(9) 2 2
C18 K2 C17 118.68(14) . 2
O1 K2 C17 125.40(8) . .
F1 K2 C17 73.70(10) 2 .
F1 K2 C17 63.16(10) . .
F4 K2 C17 114.06(9) 2 .
F4 K2 C17 77.17(9) . .
C18 K2 C17 118.68(13) 2 .
C18 K2 C17 24.33(9) . .
C17 K2 C17 109.20(16) 2 .
O1 K2 C19 88.11(8) . 2
F1 K2 C19 100.93(9) 2 2
F1 K2 C19 81.50(10) . 2
F4 K2 C19 87.05(10) 2 2
F4 K2 C19 92.35(10) . 2
C18 K2 C19 23.91(11) 2 2
C18 K2 C19 159.86(13) . 2
C17 K2 C19 41.87(11) 2 2
C17 K2 C19 141.53(12) . 2
O1 K2 C19 88.11(8) . .
F1 K2 C19 81.50(10) 2 .
F1 K2 C19 100.92(9) . .
F4 K2 C19 92.35(10) 2 .
F4 K2 C19 87.04(10) . .
C18 K2 C19 159.86(13) 2 .
C18 K2 C19 23.91(11) . .
C17 K2 C19 141.53(12) 2 .
C17 K2 C19 41.87(11) . .
C19 K2 C19 176.21(16) 2 .
O1 K2 Si1 104.84(3) . 2
F1 K2 Si1 25.58(5) 2 2
F1 K2 Si1 125.33(9) . 2
F4 K2 Si1 24.86(6) 2 2
F4 K2 Si1 171.63(5) . 2
C18 K2 Si1 90.33(9) 2 2
C18 K2 Si1 78.67(9) . 2
C17 K2 Si1 67.99(9) 2 2
C17 K2 Si1 94.47(9) . 2
C19 K2 Si1 94.02(9) 2 2
C19 K2 Si1 86.96(9) . 2
Si1 F2 K1 111.45(11) . .
C3 C2 C1 120.4(3) . .
C3 C2 C7 117.3(3) . .
C1 C2 C7 122.3(3) . .
Si1 F3 K1 107.99(11) . .
C4 C3 C2 120.9(4) . .
Si1 F4 K2 109.94(12) . .
C5 C4 C3 119.5(4) . .
C4 C5 C6 121.3(4) . .
C5 C6 C1 120.5(4) . .
C5 C6 C16 117.3(3) . .
C1 C6 C16 122.1(3) . .
C12 C7 C8 119.3(4) . .
C12 C7 C2 119.6(3) . .
C8 C7 C2 121.0(4) . .
C9 C8 C7 118.7(4) . .
C9 C8 C13 119.7(4) . .
C7 C8 C13 121.5(4) . .
C10 C9 C8 122.2(4) . .
C9 C10 C11 118.4(4) . .
C9 C10 C14 120.3(4) . .
C11 C10 C14 121.3(4) . .
C9 C10 K1 96.9(3) . .
C11 C10 K1 61.4(2) . .
C14 C10 K1 109.0(3) . .
C10 C11 C12 121.6(4) . .
C10 C11 K1 95.7(2) . .
C12 C11 K1 80.9(2) . .
C11 C12 C7 119.7(4) . .
C11 C12 C15 119.6(4) . .
C7 C12 C15 120.7(4) . .
C11 C12 K1 73.8(2) . .
C7 C12 K1 97.7(2) . .
C15 C12 K1 97.1(2) . .
C17 C16 C21 119.6(4) . .
C17 C16 C6 120.0(3) . .
C21 C16 C6 120.4(3) . .
C18 C17 C16 119.5(4) . .
C18 C17 C22 119.0(4) . .
C16 C17 C22 121.5(4) . .
C18 C17 K2 69.9(2) . .
C16 C17 K2 95.3(2) . .
C22 C17 K2 103.0(2) . .
C19 C18 C17 121.7(4) . .
C19 C18 K2 88.3(2) . .
C17 C18 K2 85.8(2) . .
C20 C19 C18 117.8(4) . .
C20 C19 C23 121.8(4) . .
C18 C19 C23 120.4(4) . .
C20 C19 K2 94.7(3) . .
C18 C19 K2 67.8(2) . .
C23 C19 K2 106.0(3) . .
C19 C20 C21 122.7(4) . .
C20 C21 C16 118.7(4) . .
C20 C21 C24 120.1(4) . .
C16 C21 C24 121.1(4) . .
C25 O1 K2 180.000(2) . .
O1 C25 C26 125.7(6) . 2
O1 C25 C26 125.7(6) . .
C26 C25 C26 108.6(13) 2 .

loop_
_geom_bond_atom_site_label_1
_geom_bond_atom_site_label_2
_geom_bond_distance
_geom_bond_site_symmetry_2
K1 F2 2.573(4) 7_455
K1 F2 2.573(4) .
K1 F3 2.705(3) .
K1 F3 2.705(3) 7_455
K1 C11 3.116(4) 7_455
K1 C11 3.116(4) .
K1 C12 3.204(4) 7_455
K1 C12 3.204(4) .
K1 C10 3.531(5) 7_455
K1 C10 3.532(5) .
K1 Si1 3.560(3) .
K1 Si1 3.560(3) 7_455
Si1 F4 1.623(3) .
Si1 F3 1.625(3) .
Si1 F1 1.672(3) .
Si1 F2 1.694(3) .
Si1 C1 1.891(4) .
Si1 K2 3.630(3) .
F1 K2 2.690(3) .
C1 C6 1.409(5) .
C1 C2 1.414(5) .
K2 O1 2.638(7) .
K2 F1 2.690(3) 2
K2 F4 2.740(3) 2
K2 F4 2.740(3) .
K2 C18 3.176(5) 2
K2 C18 3.176(5) .
K2 C17 3.372(5) 2
K2 C17 3.373(5) .
K2 C19 3.428(6) 2
K2 C19 3.428(6) .
K2 Si1 3.630(3) 2
C2 C3 1.393(5) .
C2 C7 1.494(5) .
C3 C4 1.375(6) .
C4 C5 1.370(6) .
C5 C6 1.387(5) .
C6 C16 1.505(5) .
C7 C12 1.400(5) .
C7 C8 1.403(5) .
C8 C9 1.401(6) .
C8 C13 1.507(6) .
C9 C10 1.372(6) .
C10 C11 1.381(6) .
C10 C14 1.520(6) .
C11 C12 1.390(5) .
C12 C15 1.500(5) .
C16 C17 1.400(5) .
C16 C21 1.406(5) .
C17 C18 1.393(5) .
C17 C22 1.495(5) .
C18 C19 1.390(6) .
C19 C20 1.381(6) .
C19 C23 1.504(6) .
C20 C21 1.388(6) .
C21 C24 1.505(6) .
O1 C25 1.105(9) .
C25 C26 1.417(11) 2
C25 C26 1.417(11) .
